data_4334386
loop_
_publ_author_name
'Juan Gil-Rubio'
'Ver\'onica C\'amara'
'Delia Bautista'
'Jos\'e Vicente'

_publ_section_title
;
 Mono- and Dinuclear Ag(I), Au(I), and Au(III) Metallamacrocycles
 Containing N-Heterocyclic Dicarbene Ligands
;
_journal_name_full 'Inorganic Chemistry'
_journal_page_first 4071
_journal_page_last 4083
_journal_paper_doi 10.1021/ic400184p
_journal_volume 52
_journal_year 2013
_chemical_formula_sum 'C16 H24 Ag F3 N4 O3 S'
_chemical_formula_weight 517.32
_chemical_name_systematic
; 
 ? 
;
_space_group_IT_number 62
_symmetry_cell_setting orthorhombic
_symmetry_space_group_name_Hall '-P 2ac 2n'
_symmetry_space_group_name_H-M 'P n m a'
_atom_sites_solution_hydrogens geom
_atom_sites_solution_primary direct
_atom_sites_solution_secondary difmap
_audit_creation_method SHELXL-97
_cell_angle_alpha 90.00
_cell_angle_beta 90.00
_cell_angle_gamma 90.00
_cell_formula_units_Z 4
_cell_length_a 8.3251(8)
_cell_length_b 13.3513(12)
_cell_length_c 18.0199(17)
_cell_measurement_reflns_used 3898
_cell_measurement_temperature 100(2)
_cell_measurement_theta_max 28.55
_cell_measurement_theta_min 2.69
_cell_volume 2002.9(3)
_computing_cell_refinement 'Bruker SAINT'
_computing_data_collection 'Bruker SMART'
_computing_data_reduction 'Bruker SAINT'
_computing_molecular_graphics 'Bruker SHELXTL'
_computing_publication_material 'Bruker SHELXTL'
_computing_structure_refinement 'SHELXL-97 (Sheldrick, 1997)'
_computing_structure_solution 'SHELXS-97 (Sheldrick, 1990)'
_diffrn_ambient_temperature 100(2)
_diffrn_detector_area_resol_mean 8.26
_diffrn_measured_fraction_theta_full 1.000
_diffrn_measured_fraction_theta_max 0.951
_diffrn_measurement_device_type 'Bruker SMART APEX CCD'
_diffrn_measurement_method \w-scan
_diffrn_radiation_monochromator graphite
_diffrn_radiation_source 'fine-focus sealed tube'
_diffrn_radiation_type MoK\a
_diffrn_radiation_wavelength 0.71073
_diffrn_reflns_av_R_equivalents 0.0437
_diffrn_reflns_av_sigmaI/netI 0.0361
_diffrn_reflns_limit_h_max 11
_diffrn_reflns_limit_h_min -11
_diffrn_reflns_limit_k_max 17
_diffrn_reflns_limit_k_min -15
_diffrn_reflns_limit_l_max 24
_diffrn_reflns_limit_l_min -16
_diffrn_reflns_number 12523
_diffrn_reflns_theta_full 26.00
_diffrn_reflns_theta_max 28.56
_diffrn_reflns_theta_min 1.90
_exptl_absorpt_coefficient_mu 1.163
_exptl_absorpt_correction_T_max 0.9335
_exptl_absorpt_correction_T_min 0.7407
_exptl_absorpt_correction_type multi-scan
_exptl_absorpt_process_details SADABS
_exptl_crystal_colour colourless
_exptl_crystal_density_diffrn 1.716
_exptl_crystal_description block
_exptl_crystal_F_000 1048
_exptl_crystal_size_max 0.11
_exptl_crystal_size_mid 0.08
_exptl_crystal_size_min 0.06
_refine_diff_density_max 0.579
_refine_diff_density_min -1.392
_refine_diff_density_rms 0.113
_refine_ls_extinction_method none
_refine_ls_goodness_of_fit_ref 1.176
_refine_ls_hydrogen_treatment 'rigid methyls, others riding'
_refine_ls_matrix_type full
_refine_ls_number_parameters 137
_refine_ls_number_reflns 2528
_refine_ls_number_restraints 0
_refine_ls_restrained_S_all 1.176
_refine_ls_R_factor_all 0.0459
_refine_ls_R_factor_gt 0.0401
_refine_ls_shift/su_max 0.000
_refine_ls_shift/su_mean 0.000
_refine_ls_structure_factor_coef Fsqd
_refine_ls_weighting_details 'calc w=1/[\s^2^(Fo^2^)+(0.0241P)^2^+3.5235P] where P=(Fo^2^+2Fc^2^)/3'
_refine_ls_weighting_scheme calc
_refine_ls_wR_factor_gt 0.0786
_refine_ls_wR_factor_ref 0.0808
_reflns_number_gt 2324
_reflns_number_total 2528
_reflns_threshold_expression >2sigma(I)
_cod_data_source_file ic400184p_si_002_6.cif
_cod_data_source_block vch322s
_cod_database_code 4334386

loop_
_symmetry_equiv_pos_as_xyz
'x, y, z'
'-x+1/2, -y, z+1/2'
'-x, y+1/2, -z'
'x+1/2, -y+1/2, -z+1/2'
'-x, -y, -z'
'x-1/2, y, -z-1/2'
'x, -y-1/2, z'
'-x-1/2, y-1/2, z-1/2'

loop_
_atom_site_label
_atom_site_type_symbol
_atom_site_fract_x
_atom_site_fract_y
_atom_site_fract_z
_atom_site_U_iso_or_equiv
_atom_site_adp_type
_atom_site_occupancy
_atom_site_symmetry_multiplicity
_atom_site_calc_flag
_atom_site_refinement_flags
Ag1 Ag 0.56631(3) 0.2500 0.925083(16) 0.01291(10) Uani 1 2 d S
C1 C 0.5471(3) 0.0942(2) 0.91560(14) 0.0129(5) Uani 1 1 d .
N1 N 0.6561(3) 0.02431(17) 0.89481(13) 0.0130(5) Uani 1 1 d .
C2 C 0.4267(4) -0.0555(2) 0.89902(17) 0.0190(6) Uani 1 1 d .
H2 H 0.3457 -0.1056 0.8970 0.023 Uiso 1 1 calc R
C3 C 0.5840(3) -0.0677(2) 0.88391(16) 0.0170(6) Uani 1 1 d .
H3 H 0.6354 -0.1279 0.8687 0.020 Uiso 1 1 calc R
N2 N 0.4062(3) 0.04377(18) 0.91809(13) 0.0148(5) Uani 1 1 d .
C4 C 0.8293(3) 0.0409(2) 0.88583(16) 0.0146(6) Uani 1 1 d .
H4A H 0.8880 -0.0178 0.9056 0.018 Uiso 1 1 calc R
H4B H 0.8614 0.1001 0.9155 0.018 Uiso 1 1 calc R
C5 C 0.8782(4) 0.0575(2) 0.80533(16) 0.0175(6) Uani 1 1 d .
H5A H 0.8368 0.0012 0.7752 0.021 Uiso 1 1 calc R
H5B H 0.9969 0.0561 0.8022 0.021 Uiso 1 1 calc R
C6 C 0.8185(4) 0.1553(2) 0.77160(16) 0.0165(6) Uani 1 1 d .
H6A H 0.7000 0.1571 0.7754 0.020 Uiso 1 1 calc R
H6B H 0.8465 0.1559 0.7182 0.020 Uiso 1 1 calc R
C7 C 0.8864(5) 0.2500 0.8076(2) 0.0147(8) Uani 1 2 d S
H7A H 1.0048 0.2500 0.8027 0.018 Uiso 1 2 calc SR
H7B H 0.8598 0.2500 0.8611 0.018 Uiso 1 2 calc SR
C8 C 0.2529(3) 0.0885(2) 0.93835(16) 0.0180(6) Uani 1 1 d .
H8A H 0.2685 0.1345 0.9801 0.027 Uiso 1 1 calc R
H8B H 0.1774 0.0356 0.9528 0.027 Uiso 1 1 calc R
H8C H 0.2095 0.1254 0.8958 0.027 Uiso 1 1 calc R
C99 C 0.9197(5) 0.2500 0.1770(2) 0.0216(9) Uani 1 2 d S
F1 F 0.7604(3) 0.2500 0.18194(16) 0.0317(7) Uani 1 2 d S
F2 F 0.9740(3) 0.16987(16) 0.21321(12) 0.0411(6) Uani 1 1 d .
S1 S 0.98686(12) 0.2500 0.08069(6) 0.0146(2) Uani 1 2 d S
O1 O 0.9195(3) 0.15881(16) 0.05148(13) 0.0239(5) Uani 1 1 d .
O2 O 1.1596(4) 0.2500 0.08752(19) 0.0253(7) Uani 1 2 d S

loop_
_atom_site_aniso_label
_atom_site_aniso_U_11
_atom_site_aniso_U_22
_atom_site_aniso_U_33
_atom_site_aniso_U_23
_atom_site_aniso_U_13
_atom_site_aniso_U_12
Ag1 0.01088(15) 0.01003(15) 0.01783(16) 0.000 0.00240(12) 0.000
C1 0.0125(13) 0.0139(12) 0.0124(12) 0.0024(10) 0.0002(10) 0.0007(10)
N1 0.0115(11) 0.0116(11) 0.0158(11) 0.0014(9) -0.0015(9) -0.0011(9)
C2 0.0221(15) 0.0137(13) 0.0212(14) 0.0006(11) -0.0042(12) -0.0062(12)
C3 0.0175(14) 0.0137(13) 0.0200(14) -0.0007(11) -0.0005(12) -0.0025(11)
N2 0.0121(11) 0.0159(11) 0.0166(12) 0.0026(9) -0.0012(9) -0.0007(9)
C4 0.0104(12) 0.0127(13) 0.0208(14) 0.0017(11) -0.0012(11) 0.0003(10)
C5 0.0154(13) 0.0174(14) 0.0196(14) -0.0043(11) 0.0042(11) 0.0000(11)
C6 0.0178(13) 0.0169(14) 0.0149(13) -0.0029(11) 0.0010(11) -0.0004(11)
C7 0.0150(19) 0.0116(18) 0.0173(19) 0.000 0.0001(16) 0.000
C8 0.0118(13) 0.0226(15) 0.0196(15) 0.0040(11) 0.0015(11) -0.0003(12)
C99 0.026(2) 0.019(2) 0.021(2) 0.000 0.0004(19) 0.000
F1 0.0283(15) 0.0341(16) 0.0328(15) 0.000 0.0163(13) 0.000
F2 0.0585(15) 0.0364(12) 0.0284(11) 0.0151(9) 0.0032(10) 0.0134(11)
S1 0.0134(4) 0.0128(4) 0.0177(5) 0.000 0.0013(4) 0.000
O1 0.0231(12) 0.0215(11) 0.0272(12) -0.0075(9) 0.0025(9) -0.0070(9)
O2 0.0134(15) 0.0248(16) 0.0377(19) 0.000 0.0003(13) 0.000

loop_
_atom_type_symbol
_atom_type_description
_atom_type_scat_dispersion_real
_atom_type_scat_dispersion_imag
_atom_type_scat_source
C C 0.0033 0.0016 'International Tables Vol C Tables 4.2.6.8 and 6.1.1.4'
H H 0.0000 0.0000 'International Tables Vol C Tables 4.2.6.8 and 6.1.1.4'
N N 0.0061 0.0033 'International Tables Vol C Tables 4.2.6.8 and 6.1.1.4'
O O 0.0106 0.0060 'International Tables Vol C Tables 4.2.6.8 and 6.1.1.4'
F F 0.0171 0.0103 'International Tables Vol C Tables 4.2.6.8 and 6.1.1.4'
S S 0.1246 0.1234 'International Tables Vol C Tables 4.2.6.8 and 6.1.1.4'
Ag Ag -0.8971 1.1015 'International Tables Vol C Tables 4.2.6.8 and 6.1.1.4'

loop_
_geom_angle_atom_site_label_1
_geom_angle_atom_site_label_2
_geom_angle_atom_site_label_3
_geom_angle
_geom_angle_site_symmetry_1
_geom_angle_site_symmetry_3
C1 Ag1 C1 167.17(15) . 7_565
N2 C1 N1 104.3(2) . .
N2 C1 Ag1 123.9(2) . .
N1 C1 Ag1 131.0(2) . .
C1 N1 C3 111.2(2) . .
C1 N1 C4 125.8(2) . .
C3 N1 C4 123.1(2) . .
C3 C2 N2 106.6(3) . .
C2 C3 N1 106.6(3) . .
C1 N2 C2 111.2(2) . .
C1 N2 C8 124.4(2) . .
C2 N2 C8 124.4(2) . .
N1 C4 C5 112.9(2) . .
C4 C5 C6 114.7(2) . .
C5 C6 C7 114.8(2) . .
C6 C7 C6 111.6(3) . 7_565
F1 C99 F2 107.8(3) . .
F1 C99 F2 107.8(3) . 7_565
F2 C99 F2 106.8(4) . 7_565
F1 C99 S1 111.7(3) . .
F2 C99 S1 111.3(2) . .
F2 C99 S1 111.3(2) 7_565 .
O1 S1 O1 115.4(2) . 7_565
O1 S1 O2 114.78(11) . .
O1 S1 O2 114.78(11) 7_565 .
O1 S1 C99 103.21(12) . .
O1 S1 C99 103.21(12) 7_565 .
O2 S1 C99 103.0(2) . .

loop_
_geom_bond_atom_site_label_1
_geom_bond_atom_site_label_2
_geom_bond_distance
_geom_bond_site_symmetry_2
Ag1 C1 2.093(3) .
Ag1 C1 2.093(3) 7_565
C1 N2 1.354(3) .
C1 N1 1.355(4) .
N1 C3 1.381(4) .
N1 C4 1.468(3) .
C2 C3 1.348(4) .
C2 N2 1.380(4) .
N2 C8 1.455(4) .
C4 C5 1.523(4) .
C5 C6 1.523(4) .
C6 C7 1.529(3) .
C7 C6 1.529(3) 7_565
C99 F1 1.329(5) .
C99 F2 1.332(3) .
C99 F2 1.333(3) 7_565
C99 S1 1.822(5) .
S1 O1 1.440(2) .
S1 O1 1.440(2) 7_565
S1 O2 1.444(3) .

loop_
_geom_hbond_atom_site_label_D
_geom_hbond_atom_site_label_H
_geom_hbond_atom_site_label_A
_geom_hbond_distance_DH
_geom_hbond_distance_HA
_geom_hbond_distance_DA
_geom_hbond_angle_DHA
_geom_hbond_site_symmetry_A
C2 H2 O1 0.95 2.50 3.317(4) 144.4 5_656
C3 H3 O2 0.95 2.49 3.278(4) 140.4 5_756
C4 H4A O1 0.99 2.59 3.572(4) 171.2 5_756
